data_7717040
loop_
_publ_author_name
'Bru, Francis'
'Charman, Rex S. C.'
'Bourda, Laurens'
'Van Hecke, Kristof'
'Grimaud, Laurence'
'Liptrot, David J.'
'Cazin, Catherine S. J.'

_publ_section_title
;
 A simply accessible organometallic system to gauge electronic properties
 of N-heterocyclic carbenes.
;
_journal_issue 38
_journal_name_full 'Dalton transactions (Cambridge, England : 2003)'
_journal_page_first 16030
_journal_page_last 16037
_journal_paper_doi 10.1039/d4dt02584a
_journal_volume 53
_journal_year 2024
_chemical_formula_moiety 'C29 H42 Cl Cu N2'
_chemical_formula_sum 'C33 H50 Cl Cu N2 O'
_chemical_formula_weight 589.74
_space_group_crystal_system orthorhombic
_space_group_IT_number 61
_space_group_name_Hall '-P 2ac 2ab'
_space_group_name_H-M_alt 'P b c a'
_atom_sites_solution_hydrogens geom
_atom_sites_solution_primary dual
_audit_creation_date 2022-10-11
_audit_creation_method
;
Olex2 1.5
(compiled 2022.04.07 svn.rca3783a0 for OlexSys, GUI svn.r6498)
;
_audit_update_record
;
2023-06-27 deposited with the CCDC.	2024-09-11 downloaded from the CCDC.
;
_cell_angle_alpha 90
_cell_angle_beta 90
_cell_angle_gamma 90
_cell_formula_units_Z 8
_cell_length_a 17.88500(10)
_cell_length_b 17.39480(10)
_cell_length_c 20.9436(2)
_cell_measurement_reflns_used 28871
_cell_measurement_temperature 150.01(10)
_cell_measurement_theta_max 72.5080
_cell_measurement_theta_min 4.1160
_cell_volume 6515.68(8)
_computing_cell_refinement 'CrysAlisPro 1.171.41.93a (Rigaku OD, 2020)'
_computing_data_collection 'CrysAlisPro 1.171.41.93a (Rigaku OD, 2020)'
_computing_data_reduction 'CrysAlisPro 1.171.41.93a (Rigaku OD, 2020)'
_computing_molecular_graphics 'Olex2 1.5 (Dolomanov et al., 2009)'
_computing_publication_material 'Olex2 1.5 (Dolomanov et al., 2009)'
_computing_structure_refinement 'SHELXL 2014/3 (Sheldrick, 2015)'
_computing_structure_solution 'SHELXT 2014/5 (Sheldrick, 2014)'
_diffrn_ambient_environment N~2~
_diffrn_ambient_temperature 150.01(10)
_diffrn_detector 'CCD plate'
_diffrn_detector_area_resol_mean 8.1150
_diffrn_detector_type EosS2
_diffrn_measured_fraction_theta_full 0.999
_diffrn_measured_fraction_theta_max 0.997
_diffrn_measurement_device 'four-circle diffractometer'
_diffrn_measurement_device_type 'SuperNova, Dual, Cu at home/near, EosS2'
_diffrn_measurement_method '\w scans'
_diffrn_radiation_monochromator mirror
_diffrn_radiation_probe x-ray
_diffrn_radiation_type 'Cu K\a'
_diffrn_radiation_wavelength 1.54184
_diffrn_reflns_av_R_equivalents 0.0321
_diffrn_reflns_av_unetI/netI 0.0143
_diffrn_reflns_Laue_measured_fraction_full 0.999
_diffrn_reflns_Laue_measured_fraction_max 0.997
_diffrn_reflns_limit_h_max 22
_diffrn_reflns_limit_h_min -21
_diffrn_reflns_limit_k_max 19
_diffrn_reflns_limit_k_min -21
_diffrn_reflns_limit_l_max 25
_diffrn_reflns_limit_l_min -25
_diffrn_reflns_number 64647
_diffrn_reflns_point_group_measured_fraction_full 0.999
_diffrn_reflns_point_group_measured_fraction_max 0.997
_diffrn_reflns_theta_full 67.684
_diffrn_reflns_theta_max 72.601
_diffrn_reflns_theta_min 4.126
_diffrn_source 'micro-focus sealed X-ray tube'
_diffrn_source_type 'SuperNova (Cu) X-ray Source'
_exptl_absorpt_coefficient_mu 1.886
_exptl_absorpt_correction_T_max 1.00000
_exptl_absorpt_correction_T_min 0.88227
_exptl_absorpt_correction_type multi-scan
_exptl_absorpt_process_details
;
CrysAlisPro 1.171.41.93a (Rigaku Oxford Diffraction, 2020)
Empirical absorption correction using spherical harmonics,
implemented in SCALE3 ABSPACK scaling algorithm.
;
_exptl_crystal_colour colourless
_exptl_crystal_colour_primary colourless
_exptl_crystal_density_diffrn 1.202
_exptl_crystal_description block
_exptl_crystal_F_000 2528
_exptl_crystal_size_max 0.124
_exptl_crystal_size_mid 0.118
_exptl_crystal_size_min 0.067
_refine_diff_density_max 0.308
_refine_diff_density_min -0.397
_refine_diff_density_rms 0.042
_refine_ls_extinction_method none
_refine_ls_goodness_of_fit_ref 1.033
_refine_ls_hydrogen_treatment constr
_refine_ls_matrix_type full
_refine_ls_number_parameters 326
_refine_ls_number_reflns 6452
_refine_ls_number_restraints 18
_refine_ls_restrained_S_all 1.035
_refine_ls_R_factor_all 0.0339
_refine_ls_R_factor_gt 0.0297
_refine_ls_shift/su_max 0.002
_refine_ls_shift/su_mean 0.000
_refine_ls_structure_factor_coef Fsqd
_refine_ls_weighting_details 'w=1/[\s^2^(Fo^2^)+(0.0528P)^2^+1.4827P] where P=(Fo^2^+2Fc^2^)/3'
_refine_ls_weighting_scheme calc
_refine_ls_wR_factor_gt 0.0848
_refine_ls_wR_factor_ref 0.0874
_reflns_Friedel_coverage 0.000
_reflns_number_gt 5646
_reflns_number_total 6452
_reflns_threshold_expression 'I > 2\s(I)'
_cod_data_source_file d4dt02584a2.cif
_cod_data_source_block s22djl22
_cod_depositor_comments 'Adding full bibliography for 7717040--7717041.cif.'
_cod_database_code 7717040
_shelxl_version_number 2014-3
_shelx_space_group_comment
;
The symmetry employed for this shelxl refinement is uniquely defined
by the following loop, which should always be used as a source of
symmetry information in preference to the above space-group names.
They are only intended as comments.
;
_shelx_estimated_absorpt_t_max 0.879
_shelx_estimated_absorpt_t_min 0.805
_olex2_refinement_description
;
1. Fixed Uiso
 At 1.2 times of:
  All C(H) groups, All C(H,H) groups
 At 1.5 times of:
  All C(H,H,H) groups
2. Restrained distances
 C15-C16 \\sim C15-C16A \\sim C15-C17 \\sim C15-C17A
 with sigma of 0.005
3. Uiso/Uaniso restraints and constraints
C16 \\sim C17 \\sim C16A \\sim C17A: within 2A with sigma of 0.02 and sigma for
terminal atoms of 0.01 within 2A
4. Others
 Fixed Sof: H15(0.55) H15A(0.45) C16(0.55) H16A(0.55) H16B(0.55) H16C(0.55)
 C17(0.55) H17A(0.55) H17B(0.55) H17C(0.55) C16A(0.45) H16D(0.45) H16E(0.45)
 H16F(0.45) C17A(0.45) H17D(0.45) H17E(0.45) H17F(0.45)
5.a Ternary CH refined with riding coordinates:
 C12(H12), C15(H15), C15(H15A), C24(H24), C27(H27)
5.b Secondary CH2 refined with riding coordinates:
 C2(H2A,H2B), C3(H3A,H3B), C4(H4A,H4B), C5(H5A,H5B)
5.c Aromatic/amide H refined with riding coordinates:
 C8(H8), C9(H9), C10(H10), C20(H20), C21(H21), C22(H22)
5.d Idealised Me refined as rotating group:
 C13(H13A,H13B,H13C), C14(H14A,H14B,H14C), C25(H25A,H25B,H25C), C26(H26A,H26B,
 H26C), C28(H28A,H28B,H28C), C29(H29A,H29B,H29C), C16(H16A,H16B,H16C), C17(H17A,
 H17B,H17C), C16A(H16D,H16E,H16F), C17A(H17D,H17E,H17F)
;
_smtbx_masks_void_probe_radius 1.2
_smtbx_masks_void_truncation_radius 1.2
_olex2_submission_special_instructions 'No special instructions were received'

loop_
_space_group_symop_operation_xyz
'x, y, z'
'-x+1/2, -y, z+1/2'
'-x, y+1/2, -z+1/2'
'x+1/2, -y+1/2, -z'
'-x, -y, -z'
'x-1/2, y, -z-1/2'
'x, -y-1/2, z-1/2'
'-x-1/2, y-1/2, z'

loop_
_atom_site_label
_atom_site_type_symbol
_atom_site_fract_x
_atom_site_fract_y
_atom_site_fract_z
_atom_site_U_iso_or_equiv
_atom_site_adp_type
_atom_site_occupancy
_atom_site_site_symmetry_order
_atom_site_calc_flag
_atom_site_refinement_flags_posn
_atom_site_refinement_flags_adp
_atom_site_refinement_flags_occupancy
_atom_site_disorder_assembly
_atom_site_disorder_group
Cu1 Cu 0.69533(2) 0.52316(2) 0.57825(2) 0.02471(7) Uani 1 1 d . . . . .
Cl1 Cl 0.63740(2) 0.62655(2) 0.59442(2) 0.04340(10) Uani 1 1 d . . . . .
N1 N 0.82620(6) 0.43493(6) 0.56898(5) 0.0252(2) Uani 1 1 d . . . . .
N2 N 0.71682(6) 0.36320(7) 0.56276(6) 0.0276(2) Uani 1 1 d . . . . .
C1 C 0.75104(7) 0.43128(7) 0.56821(6) 0.0237(3) Uani 1 1 d . . . . .
C2 C 0.87695(8) 0.36865(9) 0.58018(8) 0.0371(3) Uani 1 1 d . . . . .
H2A H 0.8572 0.3377 0.6161 0.045 Uiso 1 1 calc R U . . .
H2B H 0.9267 0.3883 0.5929 0.045 Uiso 1 1 calc R U . . .
C3 C 0.88596(9) 0.31743(9) 0.52275(10) 0.0445(4) Uani 1 1 d . . . . .
H3A H 0.9157 0.2717 0.5348 0.053 Uiso 1 1 calc R U . . .
H3B H 0.9138 0.3455 0.4892 0.053 Uiso 1 1 calc R U . . .
C4 C 0.81046(9) 0.29145(10) 0.49608(10) 0.0461(4) Uani 1 1 d . . . . .
H4A H 0.7949 0.3278 0.4622 0.055 Uiso 1 1 calc R U . . .
H4B H 0.8166 0.2403 0.4761 0.055 Uiso 1 1 calc R U . . .
C5 C 0.74869(8) 0.28668(8) 0.54580(10) 0.0406(4) Uani 1 1 d . . . . .
H5A H 0.7082 0.2534 0.5293 0.049 Uiso 1 1 calc R U . . .
H5B H 0.7689 0.2623 0.5849 0.049 Uiso 1 1 calc R U . . .
C6 C 0.63620(7) 0.36286(7) 0.57130(7) 0.0247(3) Uani 1 1 d . . . . .
C7 C 0.59005(8) 0.36703(8) 0.51735(7) 0.0289(3) Uani 1 1 d . . . . .
C8 C 0.51284(8) 0.36285(8) 0.52676(8) 0.0342(3) Uani 1 1 d . . . . .
H8 H 0.4802 0.3652 0.4910 0.041 Uiso 1 1 calc R U . . .
C9 C 0.48354(8) 0.35526(9) 0.58730(8) 0.0362(3) Uani 1 1 d . . . . .
H9 H 0.4309 0.3519 0.5928 0.043 Uiso 1 1 calc R U . . .
C10 C 0.52958(8) 0.35254(8) 0.63999(7) 0.0331(3) Uani 1 1 d . . . . .
H10 H 0.5083 0.3479 0.6814 0.040 Uiso 1 1 calc R U . . .
C11 C 0.60729(8) 0.35650(8) 0.63320(7) 0.0279(3) Uani 1 1 d . . . . .
C12 C 0.62041(9) 0.37973(9) 0.45051(7) 0.0372(3) Uani 1 1 d . . . . .
H12 H 0.6761 0.3831 0.4533 0.045 Uiso 1 1 calc R U . . .
C13 C 0.59109(12) 0.45568(11) 0.42361(9) 0.0506(4) Uani 1 1 d . . . . .
H13A H 0.5370 0.4519 0.4168 0.076 Uiso 1 1 calc R U . . .
H13B H 0.6159 0.4666 0.3829 0.076 Uiso 1 1 calc R U . . .
H13C H 0.6016 0.4973 0.4539 0.076 Uiso 1 1 calc R U . . .
C14 C 0.60061(17) 0.31356(12) 0.40582(10) 0.0702(7) Uani 1 1 d . . . . .
H14A H 0.6228 0.2659 0.4220 0.105 Uiso 1 1 calc R U . . .
H14B H 0.6201 0.3244 0.3630 0.105 Uiso 1 1 calc R U . . .
H14C H 0.5461 0.3079 0.4038 0.105 Uiso 1 1 calc R U . . .
C15 C 0.65664(9) 0.35653(9) 0.69209(8) 0.0389(3) Uani 1 1 d D . . . .
H15 H 0.7100 0.3491 0.6792 0.047 Uiso 0.55 1 calc R U P A 1
H15A H 0.7086 0.3655 0.6761 0.047 Uiso 0.45 1 calc R U P B 2
C18 C 0.85990(7) 0.51045(7) 0.57117(6) 0.0240(3) Uani 1 1 d . . . . .
C19 C 0.87446(7) 0.54926(8) 0.51394(7) 0.0273(3) Uani 1 1 d . . . . .
C20 C 0.90949(8) 0.62092(8) 0.51756(7) 0.0319(3) Uani 1 1 d . . . . .
H20 H 0.9200 0.6482 0.4793 0.038 Uiso 1 1 calc R U . . .
C21 C 0.92904(8) 0.65280(8) 0.57542(8) 0.0345(3) Uani 1 1 d . . . . .
H21 H 0.9532 0.7014 0.5769 0.041 Uiso 1 1 calc R U . . .
C22 C 0.91337(8) 0.61371(9) 0.63141(8) 0.0339(3) Uani 1 1 d . . . . .
H22 H 0.9268 0.6361 0.6712 0.041 Uiso 1 1 calc R U . . .
C23 C 0.87835(7) 0.54212(8) 0.63069(7) 0.0285(3) Uani 1 1 d . . . . .
C24 C 0.85186(9) 0.51769(9) 0.44943(7) 0.0360(3) Uani 1 1 d . . . . .
H24 H 0.8340 0.4638 0.4558 0.043 Uiso 1 1 calc R U . . .
C25 C 0.78704(10) 0.56448(14) 0.42161(8) 0.0539(5) Uani 1 1 d . . . . .
H25A H 0.7464 0.5673 0.4529 0.081 Uiso 1 1 calc R U . . .
H25B H 0.7689 0.5396 0.3826 0.081 Uiso 1 1 calc R U . . .
H25C H 0.8044 0.6165 0.4115 0.081 Uiso 1 1 calc R U . . .
C26 C 0.91759(11) 0.51533(12) 0.40295(8) 0.0480(4) Uani 1 1 d . . . . .
H26A H 0.9349 0.5678 0.3945 0.072 Uiso 1 1 calc R U . . .
H26B H 0.9016 0.4914 0.3628 0.072 Uiso 1 1 calc R U . . .
H26C H 0.9584 0.4852 0.4216 0.072 Uiso 1 1 calc R U . . .
C27 C 0.85997(9) 0.50306(10) 0.69368(7) 0.0377(3) Uani 1 1 d . . . . .
H27 H 0.8310 0.4553 0.6841 0.045 Uiso 1 1 calc R U . . .
C28 C 0.81094(10) 0.55533(13) 0.73528(8) 0.0509(4) Uani 1 1 d . . . . .
H28A H 0.8402 0.5999 0.7492 0.076 Uiso 1 1 calc R U . . .
H28B H 0.7936 0.5267 0.7727 0.076 Uiso 1 1 calc R U . . .
H28C H 0.7677 0.5728 0.7105 0.076 Uiso 1 1 calc R U . . .
C29 C 0.93075(11) 0.47993(12) 0.73005(9) 0.0519(4) Uani 1 1 d . . . . .
H29A H 0.9602 0.4442 0.7040 0.078 Uiso 1 1 calc R U . . .
H29B H 0.9168 0.4549 0.7702 0.078 Uiso 1 1 calc R U . . .
H29C H 0.9606 0.5259 0.7392 0.078 Uiso 1 1 calc R U . . .
C16 C 0.6477(7) 0.4349(3) 0.7246(3) 0.0473(15) Uani 0.55 1 d D U P C 1
H16A H 0.5957 0.4415 0.7384 0.071 Uiso 0.55 1 calc R U P C 1
H16B H 0.6608 0.4758 0.6944 0.071 Uiso 0.55 1 calc R U P C 1
H16C H 0.6808 0.4376 0.7618 0.071 Uiso 0.55 1 calc R U P C 1
C17 C 0.6352(4) 0.2960(3) 0.7423(2) 0.0620(15) Uani 0.55 1 d D U P C 1
H17A H 0.6405 0.2445 0.7239 0.093 Uiso 0.55 1 calc R U P C 1
H17B H 0.5832 0.3040 0.7556 0.093 Uiso 0.55 1 calc R U P C 1
H17C H 0.6681 0.3009 0.7795 0.093 Uiso 0.55 1 calc R U P C 1
C16A C 0.6408(9) 0.4223(4) 0.7385(5) 0.063(3) Uani 0.45 1 d D U P C 2
H16D H 0.6434 0.4714 0.7156 0.094 Uiso 0.45 1 calc R U P C 2
H16E H 0.6780 0.4218 0.7728 0.094 Uiso 0.45 1 calc R U P C 2
H16F H 0.5907 0.4160 0.7567 0.094 Uiso 0.45 1 calc R U P C 2
C17A C 0.6573(5) 0.2757(3) 0.7214(4) 0.077(2) Uani 0.45 1 d D U P C 2
H17D H 0.6887 0.2756 0.7597 0.116 Uiso 0.45 1 calc R U P C 2
H17E H 0.6774 0.2390 0.6903 0.116 Uiso 0.45 1 calc R U P C 2
H17F H 0.6062 0.2608 0.7329 0.116 Uiso 0.45 1 calc R U P C 2

loop_
_atom_site_aniso_label
_atom_site_aniso_U_11
_atom_site_aniso_U_22
_atom_site_aniso_U_33
_atom_site_aniso_U_23
_atom_site_aniso_U_13
_atom_site_aniso_U_12
Cu1 0.02195(11) 0.02243(11) 0.02974(12) 0.00088(7) -0.00118(7) 0.00203(7)
Cl1 0.03588(19) 0.02975(18) 0.0646(2) -0.00493(16) -0.00801(17) 0.01088(14)
N1 0.0204(5) 0.0207(5) 0.0346(6) 0.0035(4) 0.0013(4) 0.0003(4)
N2 0.0193(5) 0.0220(5) 0.0416(6) 0.0010(5) 0.0044(5) 0.0007(4)
C1 0.0224(6) 0.0236(6) 0.0250(6) 0.0029(5) 0.0016(5) -0.0007(5)
C2 0.0231(6) 0.0274(7) 0.0608(10) 0.0105(7) -0.0004(6) 0.0031(5)
C3 0.0276(7) 0.0290(7) 0.0769(12) -0.0002(8) 0.0166(7) 0.0042(6)
C4 0.0369(8) 0.0343(9) 0.0671(11) -0.0142(8) 0.0132(8) 0.0038(6)
C5 0.0262(7) 0.0208(6) 0.0747(11) -0.0052(7) 0.0093(7) -0.0010(5)
C6 0.0190(6) 0.0191(6) 0.0360(7) 0.0010(5) 0.0019(5) -0.0004(4)
C7 0.0295(7) 0.0223(6) 0.0350(7) 0.0023(5) -0.0003(5) 0.0017(5)
C8 0.0281(7) 0.0293(7) 0.0451(8) 0.0022(6) -0.0084(6) 0.0018(5)
C9 0.0206(6) 0.0317(7) 0.0564(9) -0.0011(6) 0.0025(6) 0.0007(5)
C10 0.0288(7) 0.0304(7) 0.0402(8) -0.0043(6) 0.0084(6) -0.0011(5)
C11 0.0254(6) 0.0244(6) 0.0339(7) -0.0022(5) 0.0002(5) -0.0011(5)
C12 0.0442(8) 0.0334(8) 0.0340(7) 0.0062(6) 0.0010(6) 0.0021(6)
C13 0.0633(12) 0.0443(10) 0.0441(9) 0.0158(7) -0.0025(8) 0.0034(9)
C14 0.124(2) 0.0444(11) 0.0420(10) -0.0070(8) 0.0191(12) -0.0099(12)
C15 0.0348(8) 0.0481(9) 0.0338(7) 0.0001(7) -0.0024(6) -0.0071(7)
C18 0.0173(6) 0.0221(6) 0.0326(7) 0.0031(5) 0.0019(5) 0.0006(5)
C19 0.0235(6) 0.0255(6) 0.0330(7) 0.0032(5) 0.0015(5) 0.0005(5)
C20 0.0293(7) 0.0261(7) 0.0404(8) 0.0080(6) 0.0049(6) -0.0009(5)
C21 0.0290(7) 0.0229(7) 0.0515(9) -0.0008(6) 0.0039(6) -0.0037(5)
C22 0.0291(7) 0.0335(7) 0.0391(8) -0.0058(6) -0.0004(6) -0.0022(6)
C23 0.0226(6) 0.0296(7) 0.0332(7) 0.0021(5) 0.0005(5) 0.0003(5)
C24 0.0402(8) 0.0386(8) 0.0292(7) 0.0036(6) 0.0024(6) -0.0082(6)
C25 0.0384(9) 0.0870(15) 0.0362(8) 0.0080(9) -0.0047(7) 0.0002(9)
C26 0.0494(10) 0.0568(11) 0.0377(8) -0.0023(8) 0.0093(8) 0.0048(8)
C27 0.0363(8) 0.0463(9) 0.0306(7) 0.0052(6) -0.0015(6) -0.0060(7)
C28 0.0448(9) 0.0733(13) 0.0346(8) 0.0034(8) 0.0071(7) 0.0018(9)
C29 0.0482(10) 0.0646(12) 0.0428(9) 0.0126(8) -0.0074(8) 0.0046(8)
C16 0.063(3) 0.061(2) 0.018(3) -0.006(2) 0.005(3) -0.016(2)
C17 0.087(4) 0.051(2) 0.048(3) 0.013(2) -0.021(2) -0.012(2)
C16A 0.070(5) 0.099(5) 0.019(4) -0.014(4) 0.005(3) 0.003(5)
C17A 0.088(6) 0.077(4) 0.068(4) 0.028(3) -0.047(4) -0.030(4)

loop_
_atom_type_symbol
_atom_type_description
_atom_type_scat_dispersion_real
_atom_type_scat_dispersion_imag
_atom_type_scat_source
C C 0.0181 0.0091 'International Tables Vol C Tables 4.2.6.8 and 6.1.1.4'
H H 0.0000 0.0000 'International Tables Vol C Tables 4.2.6.8 and 6.1.1.4'
Cl Cl 0.3639 0.7018 'International Tables Vol C Tables 4.2.6.8 and 6.1.1.4'
Cu Cu -1.9646 0.5888 'International Tables Vol C Tables 4.2.6.8 and 6.1.1.4'
N N 0.0311 0.0180 'International Tables Vol C Tables 4.2.6.8 and 6.1.1.4'
O O 0.0492 0.0322 'International Tables Vol C Tables 4.2.6.8 and 6.1.1.4'

loop_
_geom_angle_atom_site_label_1
_geom_angle_atom_site_label_2
_geom_angle_atom_site_label_3
_geom_angle
_geom_angle_site_symmetry_1
_geom_angle_site_symmetry_3
_geom_angle_publ_flag
C1 Cu1 Cl1 176.50(4) . . ?
C1 N1 C2 125.13(11) . . ?
C1 N1 C18 117.36(11) . . ?
C18 N1 C2 116.44(11) . . ?
C1 N2 C5 129.47(11) . . ?
C1 N2 C6 116.55(11) . . ?
C6 N2 C5 113.90(11) . . ?
N1 C1 Cu1 118.95(9) . . ?
N2 C1 Cu1 121.03(9) . . ?
N2 C1 N1 119.98(12) . . ?
N1 C2 H2A 108.9 . . ?
N1 C2 H2B 108.9 . . ?
N1 C2 C3 113.49(13) . . ?
H2A C2 H2B 107.7 . . ?
C3 C2 H2A 108.9 . . ?
C3 C2 H2B 108.9 . . ?
C2 C3 H3A 109.2 . . ?
C2 C3 H3B 109.2 . . ?
C2 C3 C4 111.85(12) . . ?
H3A C3 H3B 107.9 . . ?
C4 C3 H3A 109.2 . . ?
C4 C3 H3B 109.2 . . ?
C3 C4 H4A 108.7 . . ?
C3 C4 H4B 108.7 . . ?
H4A C4 H4B 107.6 . . ?
C5 C4 C3 114.04(16) . . ?
C5 C4 H4A 108.7 . . ?
C5 C4 H4B 108.7 . . ?
N2 C5 C4 113.09(13) . . ?
N2 C5 H5A 109.0 . . ?
N2 C5 H5B 109.0 . . ?
C4 C5 H5A 109.0 . . ?
C4 C5 H5B 109.0 . . ?
H5A C5 H5B 107.8 . . ?
C7 C6 N2 119.02(12) . . ?
C11 C6 N2 118.74(12) . . ?
C11 C6 C7 122.22(12) . . ?
C6 C7 C12 122.73(13) . . ?
C8 C7 C6 117.77(13) . . ?
C8 C7 C12 119.43(14) . . ?
C7 C8 H8 119.6 . . ?
C9 C8 C7 120.70(14) . . ?
C9 C8 H8 119.6 . . ?
C8 C9 H9 119.6 . . ?
C10 C9 C8 120.85(13) . . ?
C10 C9 H9 119.6 . . ?
C9 C10 H10 119.6 . . ?
C9 C10 C11 120.72(14) . . ?
C11 C10 H10 119.6 . . ?
C6 C11 C15 122.56(12) . . ?
C10 C11 C6 117.71(13) . . ?
C10 C11 C15 119.70(13) . . ?
C7 C12 H12 108.2 . . ?
C7 C12 C13 110.06(14) . . ?
C7 C12 C14 111.91(14) . . ?
C13 C12 H12 108.2 . . ?
C14 C12 H12 108.2 . . ?
C14 C12 C13 110.27(16) . . ?
C12 C13 H13A 109.5 . . ?
C12 C13 H13B 109.5 . . ?
C12 C13 H13C 109.5 . . ?
H13A C13 H13B 109.5 . . ?
H13A C13 H13C 109.5 . . ?
H13B C13 H13C 109.5 . . ?
C12 C14 H14A 109.5 . . ?
C12 C14 H14B 109.5 . . ?
C12 C14 H14C 109.5 . . ?
H14A C14 H14B 109.5 . . ?
H14A C14 H14C 109.5 . . ?
H14B C14 H14C 109.5 . . ?
C11 C15 H15 109.6 . . ?
C11 C15 H15A 105.6 . . ?
C11 C15 C16 107.5(5) . . ?
C11 C15 C17 114.2(3) . . ?
C11 C15 C16A 114.2(6) . . ?
C11 C15 C17A 109.2(3) . . ?
C16 C15 H15 109.6 . . ?
C16 C15 C17 106.2(4) . . ?
C17 C15 H15 109.6 . . ?
C16A C15 H15A 105.6 . . ?
C16A C15 C17A 115.7(5) . . ?
C17A C15 H15A 105.6 . . ?
C19 C18 N1 119.24(12) . . ?
C19 C18 C23 121.86(13) . . ?
C23 C18 N1 118.89(12) . . ?
C18 C19 C24 122.66(12) . . ?
C20 C19 C18 117.85(13) . . ?
C20 C19 C24 119.47(13) . . ?
C19 C20 H20 119.3 . . ?
C21 C20 C19 121.37(13) . . ?
C21 C20 H20 119.3 . . ?
C20 C21 H21 120.1 . . ?
C20 C21 C22 119.73(13) . . ?
C22 C21 H21 120.1 . . ?
C21 C22 H22 119.3 . . ?
C21 C22 C23 121.38(14) . . ?
C23 C22 H22 119.3 . . ?
C18 C23 C27 123.03(13) . . ?
C22 C23 C18 117.79(13) . . ?
C22 C23 C27 119.16(13) . . ?
C19 C24 H24 107.9 . . ?
C19 C24 C25 110.42(14) . . ?
C19 C24 C26 111.92(14) . . ?
C25 C24 H24 107.9 . . ?
C26 C24 H24 107.9 . . ?
C26 C24 C25 110.76(14) . . ?
C24 C25 H25A 109.5 . . ?
C24 C25 H25B 109.5 . . ?
C24 C25 H25C 109.5 . . ?
H25A C25 H25B 109.5 . . ?
H25A C25 H25C 109.5 . . ?
H25B C25 H25C 109.5 . . ?
C24 C26 H26A 109.5 . . ?
C24 C26 H26B 109.5 . . ?
C24 C26 H26C 109.5 . . ?
H26A C26 H26B 109.5 . . ?
H26A C26 H26C 109.5 . . ?
H26B C26 H26C 109.5 . . ?
C23 C27 H27 108.1 . . ?
C23 C27 C28 110.58(14) . . ?
C23 C27 C29 111.74(13) . . ?
C28 C27 H27 108.1 . . ?
C29 C27 H27 108.1 . . ?
C29 C27 C28 110.22(14) . . ?
C27 C28 H28A 109.5 . . ?
C27 C28 H28B 109.5 . . ?
C27 C28 H28C 109.5 . . ?
H28A C28 H28B 109.5 . . ?
H28A C28 H28C 109.5 . . ?
H28B C28 H28C 109.5 . . ?
C27 C29 H29A 109.5 . . ?
C27 C29 H29B 109.5 . . ?
C27 C29 H29C 109.5 . . ?
H29A C29 H29B 109.5 . . ?
H29A C29 H29C 109.5 . . ?
H29B C29 H29C 109.5 . . ?
C15 C16 H16A 109.5 . . ?
C15 C16 H16B 109.5 . . ?
C15 C16 H16C 109.5 . . ?
H16A C16 H16B 109.5 . . ?
H16A C16 H16C 109.5 . . ?
H16B C16 H16C 109.5 . . ?
C15 C17 H17A 109.5 . . ?
C15 C17 H17B 109.5 . . ?
C15 C17 H17C 109.5 . . ?
H17A C17 H17B 109.5 . . ?
H17A C17 H17C 109.5 . . ?
H17B C17 H17C 109.5 . . ?
C15 C16A H16D 109.5 . . ?
C15 C16A H16E 109.5 . . ?
C15 C16A H16F 109.5 . . ?
H16D C16A H16E 109.5 . . ?
H16D C16A H16F 109.5 . . ?
H16E C16A H16F 109.5 . . ?
C15 C17A H17D 109.5 . . ?
C15 C17A H17E 109.5 . . ?
C15 C17A H17F 109.5 . . ?
H17D C17A H17E 109.5 . . ?
H17D C17A H17F 109.5 . . ?
H17E C17A H17F 109.5 . . ?

loop_
_geom_bond_atom_site_label_1
_geom_bond_atom_site_label_2
_geom_bond_distance
_geom_bond_site_symmetry_2
_geom_bond_publ_flag
Cu1 Cl1 2.1031(4) . ?
Cu1 C1 1.8951(13) . ?
N1 C1 1.3458(17) . ?
N1 C2 1.4859(17) . ?
N1 C18 1.4461(17) . ?
N2 C1 1.3379(17) . ?
N2 C5 1.4910(17) . ?
N2 C6 1.4530(16) . ?
C2 H2A 0.9900 . ?
C2 H2B 0.9900 . ?
C2 C3 1.505(2) . ?
C3 H3A 0.9900 . ?
C3 H3B 0.9900 . ?
C3 C4 1.530(2) . ?
C4 H4A 0.9900 . ?
C4 H4B 0.9900 . ?
C4 C5 1.520(2) . ?
C5 H5A 0.9900 . ?
C5 H5B 0.9900 . ?
C6 C7 1.401(2) . ?
C6 C11 1.4000(19) . ?
C7 C8 1.397(2) . ?
C7 C12 1.518(2) . ?
C8 H8 0.9500 . ?
C8 C9 1.378(2) . ?
C9 H9 0.9500 . ?
C9 C10 1.378(2) . ?
C10 H10 0.9500 . ?
C10 C11 1.3988(19) . ?
C11 C15 1.517(2) . ?
C12 H12 1.0000 . ?
C12 C13 1.529(2) . ?
C12 C14 1.525(3) . ?
C13 H13A 0.9800 . ?
C13 H13B 0.9800 . ?
C13 H13C 0.9800 . ?
C14 H14A 0.9800 . ?
C14 H14B 0.9800 . ?
C14 H14C 0.9800 . ?
C15 H15 1.0000 . ?
C15 H15A 1.0000 . ?
C15 C16 1.532(3) . ?
C15 C17 1.537(3) . ?
C15 C16A 1.528(4) . ?
C15 C17A 1.534(4) . ?
C18 C19 1.4001(19) . ?
C18 C23 1.402(2) . ?
C19 C20 1.397(2) . ?
C19 C24 1.513(2) . ?
C20 H20 0.9500 . ?
C20 C21 1.378(2) . ?
C21 H21 0.9500 . ?
C21 C22 1.384(2) . ?
C22 H22 0.9500 . ?
C22 C23 1.394(2) . ?
C23 C27 1.520(2) . ?
C24 H24 1.0000 . ?
C24 C25 1.532(2) . ?
C24 C26 1.527(2) . ?
C25 H25A 0.9800 . ?
C25 H25B 0.9800 . ?
C25 H25C 0.9800 . ?
C26 H26A 0.9800 . ?
C26 H26B 0.9800 . ?
C26 H26C 0.9800 . ?
C27 H27 1.0000 . ?
C27 C28 1.535(2) . ?
C27 C29 1.531(2) . ?
C28 H28A 0.9800 . ?
C28 H28B 0.9800 . ?
C28 H28C 0.9800 . ?
C29 H29A 0.9800 . ?
C29 H29B 0.9800 . ?
C29 H29C 0.9800 . ?
C16 H16A 0.9800 . ?
C16 H16B 0.9800 . ?
C16 H16C 0.9800 . ?
C17 H17A 0.9800 . ?
C17 H17B 0.9800 . ?
C17 H17C 0.9800 . ?
C16A H16D 0.9800 . ?
C16A H16E 0.9800 . ?
C16A H16F 0.9800 . ?
C17A H17D 0.9800 . ?
C17A H17E 0.9800 . ?
C17A H17F 0.9800 . ?

loop_
_geom_torsion_atom_site_label_1
_geom_torsion_atom_site_label_2
_geom_torsion_atom_site_label_3
_geom_torsion_atom_site_label_4
_geom_torsion
_geom_torsion_site_symmetry_1
_geom_torsion_site_symmetry_2
_geom_torsion_site_symmetry_3
_geom_torsion_site_symmetry_4
_geom_torsion_publ_flag
N1 C2 C3 C4 -52.69(18) . . . . ?
N1 C18 C19 C20 -177.76(12) . . . . ?
N1 C18 C19 C24 4.0(2) . . . . ?
N1 C18 C23 C22 177.61(12) . . . . ?
N1 C18 C23 C27 -4.1(2) . . . . ?
N2 C6 C7 C8 176.96(12) . . . . ?
N2 C6 C7 C12 -6.1(2) . . . . ?
N2 C6 C11 C10 -176.96(12) . . . . ?
N2 C6 C11 C15 5.2(2) . . . . ?
C1 N1 C2 C3 77.69(17) . . . . ?
C1 N1 C18 C19 -88.05(15) . . . . ?
C1 N1 C18 C23 93.12(15) . . . . ?
C1 N2 C5 C4 -36.4(2) . . . . ?
C1 N2 C6 C7 95.54(15) . . . . ?
C1 N2 C6 C11 -85.98(16) . . . . ?
C2 N1 C1 Cu1 161.70(11) . . . . ?
C2 N1 C1 N2 -15.9(2) . . . . ?
C2 N1 C18 C19 103.18(15) . . . . ?
C2 N1 C18 C23 -75.65(16) . . . . ?
C2 C3 C4 C5 -28.6(2) . . . . ?
C3 C4 C5 N2 78.12(19) . . . . ?
C5 N2 C1 Cu1 170.66(13) . . . . ?
C5 N2 C1 N1 -11.8(2) . . . . ?
C5 N2 C6 C7 -81.57(16) . . . . ?
C5 N2 C6 C11 96.91(16) . . . . ?
C6 N2 C1 Cu1 -5.92(17) . . . . ?
C6 N2 C1 N1 171.60(12) . . . . ?
C6 N2 C5 C4 140.26(14) . . . . ?
C6 C7 C8 C9 0.3(2) . . . . ?
C6 C7 C12 C13 -116.98(16) . . . . ?
C6 C7 C12 C14 120.05(18) . . . . ?
C6 C11 C15 C16 105.7(4) . . . . ?
C6 C11 C15 C17 -136.7(3) . . . . ?
C6 C11 C15 C16A 119.4(5) . . . . ?
C6 C11 C15 C17A -109.3(4) . . . . ?
C7 C6 C11 C10 1.5(2) . . . . ?
C7 C6 C11 C15 -176.42(13) . . . . ?
C7 C8 C9 C10 0.8(2) . . . . ?
C8 C7 C12 C13 59.88(19) . . . . ?
C8 C7 C12 C14 -63.1(2) . . . . ?
C8 C9 C10 C11 -0.8(2) . . . . ?
C9 C10 C11 C6 -0.3(2) . . . . ?
C9 C10 C11 C15 177.61(14) . . . . ?
C10 C11 C15 C16 -72.1(4) . . . . ?
C10 C11 C15 C17 45.5(3) . . . . ?
C10 C11 C15 C16A -58.4(5) . . . . ?
C10 C11 C15 C17A 72.9(4) . . . . ?
C11 C6 C7 C8 -1.5(2) . . . . ?
C11 C6 C7 C12 175.45(13) . . . . ?
C12 C7 C8 C9 -176.69(14) . . . . ?
C18 N1 C1 Cu1 -5.99(16) . . . . ?
C18 N1 C1 N2 176.44(12) . . . . ?
C18 N1 C2 C3 -114.52(14) . . . . ?
C18 C19 C20 C21 -0.2(2) . . . . ?
C18 C19 C24 C25 108.70(16) . . . . ?
C18 C19 C24 C26 -127.42(15) . . . . ?
C18 C23 C27 C28 -121.62(16) . . . . ?
C18 C23 C27 C29 115.21(17) . . . . ?
C19 C18 C23 C22 -1.2(2) . . . . ?
C19 C18 C23 C27 177.05(13) . . . . ?
C19 C20 C21 C22 -0.5(2) . . . . ?
C20 C19 C24 C25 -69.50(18) . . . . ?
C20 C19 C24 C26 54.38(19) . . . . ?
C20 C21 C22 C23 0.3(2) . . . . ?
C21 C22 C23 C18 0.5(2) . . . . ?
C21 C22 C23 C27 -177.83(14) . . . . ?
C22 C23 C27 C28 56.61(18) . . . . ?
C22 C23 C27 C29 -66.57(19) . . . . ?
C23 C18 C19 C20 1.0(2) . . . . ?
C23 C18 C19 C24 -177.18(13) . . . . ?
C24 C19 C20 C21 178.11(14) . . . . ?

loop_
_smtbx_masks_void_nr
_smtbx_masks_void_average_x
_smtbx_masks_void_average_y
_smtbx_masks_void_average_z
_smtbx_masks_void_volume
_smtbx_masks_void_count_electrons
_smtbx_masks_void_content
1 -0.124 0.218 0.779 176.8 40.5 ?
2 -0.124 0.282 0.279 176.8 40.7 ?
3 0.124 0.718 0.721 176.8 39.8 ?
4 0.124 0.782 0.221 176.8 40.0 ?
5 0.376 0.218 0.721 176.8 40.1 ?
6 0.376 0.282 0.221 176.8 40.3 ?
7 0.624 0.718 0.779 176.8 40.2 ?
8 0.624 0.782 0.279 176.8 40.4 ?
